data_4118012
loop_
_publ_author_name
'Kyle L. Kimmel'
'Jimmie D. Weaver'
'Melissa Lee'
'Jonathan A. Ellman'

_publ_section_title
;
 Catalytic Enantioselective Protonation of Nitronates Utilizing an
 Organocatalyst Chiral Only at Sulfur
;
_journal_name_full 'Journal of the American Chemical Society'
_journal_page_first 9058
_journal_page_last 9061
_journal_paper_doi 10.1021/ja3026196
_journal_volume 134
_journal_year 2012
_chemical_formula_sum 'C10 H15 N O6'
_chemical_formula_weight 245.23
_chemical_name_systematic
; 
 ? 
;
_space_group_IT_number 4
_symmetry_cell_setting monoclinic
_symmetry_space_group_name_Hall 'P 2yb'
_symmetry_space_group_name_H-M 'P 1 21 1'
_atom_sites_solution_hydrogens geom
_atom_sites_solution_primary direct
_atom_sites_solution_secondary difmap
_audit_creation_method SHELXL-97
_cell_angle_alpha 90.00
_cell_angle_beta 91.536(3)
_cell_angle_gamma 90.00
_cell_formula_units_Z 4
_cell_length_a 7.8901(7)
_cell_length_b 11.4722(11)
_cell_length_c 12.9352(12)
_cell_measurement_reflns_used 8520
_cell_measurement_temperature 100(2)
_cell_measurement_theta_max 68.16
_cell_measurement_theta_min 3.42
_cell_volume 1170.43(19)
_computing_cell_refinement 'Bruker SAINT'
_computing_data_collection 'Bruker APEX2'
_computing_data_reduction 'Bruker SAINT'
_computing_molecular_graphics 'Bruker SHELXTL'
_computing_publication_material 'Bruker SHELXTL'
_computing_structure_refinement 'SHELXL-97 (Sheldrick, 1997)'
_computing_structure_solution 'SHELXS-97 (Sheldrick, 1990)'
_diffrn_ambient_temperature 100(2)
_diffrn_measured_fraction_theta_full 0.979
_diffrn_measured_fraction_theta_max 0.965
_diffrn_measurement_device_type 'Bruker APEX-II CCD'
_diffrn_measurement_method '\f and \w scans'
_diffrn_radiation_monochromator graphite
_diffrn_radiation_source 'fine-focus sealed tube'
_diffrn_radiation_type CuK\a
_diffrn_radiation_wavelength 1.54178
_diffrn_reflns_av_R_equivalents 0.0154
_diffrn_reflns_av_sigmaI/netI 0.0189
_diffrn_reflns_limit_h_max 9
_diffrn_reflns_limit_h_min -9
_diffrn_reflns_limit_k_max 13
_diffrn_reflns_limit_k_min -11
_diffrn_reflns_limit_l_max 14
_diffrn_reflns_limit_l_min -15
_diffrn_reflns_number 9004
_diffrn_reflns_theta_full 66.00
_diffrn_reflns_theta_max 68.15
_diffrn_reflns_theta_min 3.42
_exptl_absorpt_coefficient_mu 0.993
_exptl_absorpt_correction_T_max 0.9248
_exptl_absorpt_correction_T_min 0.7616
_exptl_absorpt_correction_type multi-scan
_exptl_absorpt_process_details SADABS
_exptl_crystal_colour colorless
_exptl_crystal_density_diffrn 1.392
_exptl_crystal_description blade
_exptl_crystal_F_000 520
_exptl_crystal_size_max 0.29
_exptl_crystal_size_mid 0.13
_exptl_crystal_size_min 0.08
_refine_diff_density_max 0.228
_refine_diff_density_min -0.139
_refine_diff_density_rms 0.030
_refine_ls_abs_structure_details 'Flack H D (1983), Acta Cryst. A39, 876-881'
_refine_ls_abs_structure_Flack -0.01(11)
_refine_ls_extinction_method none
_refine_ls_goodness_of_fit_ref 1.026
_refine_ls_hydrogen_treatment constr
_refine_ls_matrix_type full
_refine_ls_number_parameters 315
_refine_ls_number_reflns 3480
_refine_ls_number_restraints 1
_refine_ls_restrained_S_all 1.026
_refine_ls_R_factor_all 0.0250
_refine_ls_R_factor_gt 0.0250
_refine_ls_shift/su_max 0.010
_refine_ls_shift/su_mean 0.002
_refine_ls_structure_factor_coef Fsqd
_refine_ls_weighting_details 'calc w=1/[\s^2^(Fo^2^)+(0.0450P)^2^+0.2000P] where P=(Fo^2^+2Fc^2^)/3'
_refine_ls_weighting_scheme calc
_refine_ls_wR_factor_gt 0.0682
_refine_ls_wR_factor_ref 0.0682
_reflns_number_gt 3465
_reflns_number_total 3480
_reflns_threshold_expression >2sigma(I)
_cod_data_source_file ja3026196_si_001.cif
_cod_data_source_block ellm07
_cod_database_code 4118012

loop_
_symmetry_equiv_pos_as_xyz
'x, y, z'
'-x, y+1/2, -z'

loop_
_atom_site_label
_atom_site_type_symbol
_atom_site_fract_x
_atom_site_fract_y
_atom_site_fract_z
_atom_site_U_iso_or_equiv
_atom_site_adp_type
_atom_site_occupancy
_atom_site_symmetry_multiplicity
_atom_site_calc_flag
_atom_site_refinement_flags
O1 O -0.22091(14) 0.44568(11) 0.69846(9) 0.0330(3) Uani 1 1 d .
O1' O 0.46633(18) 0.55637(15) 0.03550(11) 0.0540(4) Uani 1 1 d .
O2 O 0.05298(13) 0.45283(10) 0.70258(8) 0.0282(2) Uani 1 1 d .
O2' O 0.19557(15) 0.53750(12) 0.05010(10) 0.0391(3) Uani 1 1 d .
O3 O 0.31108(13) 0.20695(10) 0.65992(8) 0.0270(2) Uani 1 1 d .
O3' O -0.03384(14) 0.31264(12) -0.07934(8) 0.0333(3) Uani 1 1 d .
O4 O 0.39739(12) 0.36892(11) 0.59002(8) 0.0289(3) Uani 1 1 d .
O4' O -0.12605(13) 0.36580(12) 0.07056(7) 0.0291(3) Uani 1 1 d .
O5 O 0.21281(12) 0.48369(10) 0.47944(8) 0.0261(2) Uani 1 1 d .
O5' O 0.06130(12) 0.37600(11) 0.21996(7) 0.0268(2) Uani 1 1 d .
O6 O -0.05484(12) 0.43661(9) 0.45949(7) 0.0221(2) Uani 1 1 d .
O6' O 0.33234(13) 0.34190(13) 0.20645(8) 0.0360(3) Uani 1 1 d .
N1 N -0.08264(15) 0.39878(12) 0.69859(8) 0.0217(3) Uani 1 1 d .
N1' N 0.33068(18) 0.51108(14) 0.01167(10) 0.0336(3) Uani 1 1 d .
C1 C -0.23159(18) 0.20889(16) 0.72479(11) 0.0253(3) Uani 1 1 d .
H1A H -0.2535 0.2298 0.7950 0.038 Uiso 1 1 calc R
H1B H -0.2195 0.1258 0.7198 0.038 Uiso 1 1 calc R
H1C H -0.3243 0.2340 0.6807 0.038 Uiso 1 1 calc R
C1' C 0.4784(2) 0.4164(2) -0.13368(13) 0.0425(5) Uani 1 1 d .
H1'A H 0.4875 0.4918 -0.1651 0.064 Uiso 1 1 calc R
H1'B H 0.4671 0.3580 -0.1866 0.064 Uiso 1 1 calc R
H1'C H 0.5784 0.4011 -0.0919 0.064 Uiso 1 1 calc R
C2 C -0.06974(17) 0.26719(13) 0.69146(10) 0.0200(3) Uani 1 1 d .
H2A H 0.0232 0.2413 0.7377 0.024 Uiso 1 1 calc R
C2' C 0.3237(2) 0.41351(17) -0.06619(11) 0.0316(4) Uani 1 1 d .
H2'A H 0.2226 0.4245 -0.1108 0.038 Uiso 1 1 calc R
C3 C -0.02792(16) 0.23214(13) 0.58088(10) 0.0190(3) Uani 1 1 d .
H3A H -0.1271 0.2487 0.5374 0.023 Uiso 1 1 calc R
H3B H -0.0121 0.1483 0.5803 0.023 Uiso 1 1 calc R
C3' C 0.30739(19) 0.29668(16) -0.01027(11) 0.0292(4) Uani 1 1 d .
H3'A H 0.4116 0.2839 0.0296 0.035 Uiso 1 1 calc R
H3'B H 0.3005 0.2361 -0.0625 0.035 Uiso 1 1 calc R
C4 C 0.12587(17) 0.28703(13) 0.52865(10) 0.0183(3) Uani 1 1 d .
C4' C 0.15784(19) 0.27873(15) 0.06319(11) 0.0245(3) Uani 1 1 d .
C5 C 0.28228(17) 0.28379(14) 0.59914(10) 0.0201(3) Uani 1 1 d .
C5' C -0.00629(19) 0.32024(15) 0.01176(11) 0.0239(3) Uani 1 1 d .
C6 C 0.38218(17) 0.46784(14) 0.52293(11) 0.0233(3) Uani 1 1 d .
C6' C -0.11268(18) 0.37981(16) 0.18110(10) 0.0260(3) Uani 1 1 d .
C7 C 0.08524(16) 0.40804(13) 0.48877(10) 0.0181(3) Uani 1 1 d .
C7' C 0.19321(19) 0.33650(15) 0.16725(11) 0.0260(3) Uani 1 1 d .
C8 C 0.16409(18) 0.21062(14) 0.43294(11) 0.0236(3) Uani 1 1 d .
H8A H 0.2541 0.2455 0.3951 0.035 Uiso 1 1 calc R
H8B H 0.0642 0.2051 0.3892 0.035 Uiso 1 1 calc R
H8C H 0.1976 0.1341 0.4554 0.035 Uiso 1 1 calc R
C8' C 0.1429(2) 0.14645(16) 0.08574(14) 0.0350(4) Uani 1 1 d .
H8'A H 0.0552 0.1336 0.1345 0.053 Uiso 1 1 calc R
H8'B H 0.2489 0.1181 0.1140 0.053 Uiso 1 1 calc R
H8'C H 0.1155 0.1057 0.0227 0.053 Uiso 1 1 calc R
C9 C 0.50267(18) 0.45328(16) 0.43564(12) 0.0296(3) Uani 1 1 d .
H9A H 0.4680 0.3879 0.3938 0.044 Uiso 1 1 calc R
H9B H 0.6151 0.4401 0.4634 0.044 Uiso 1 1 calc R
H9C H 0.5017 0.5226 0.3940 0.044 Uiso 1 1 calc R
C9' C -0.2124(2) 0.28485(18) 0.23166(12) 0.0329(4) Uani 1 1 d .
H9'A H -0.1662 0.2104 0.2137 0.049 Uiso 1 1 calc R
H9'B H -0.3287 0.2890 0.2082 0.049 Uiso 1 1 calc R
H9'C H -0.2059 0.2946 0.3054 0.049 Uiso 1 1 calc R
C10' C -0.1757(2) 0.50035(17) 0.20431(12) 0.0340(4) Uani 1 1 d .
H10A H -0.1068 0.5567 0.1702 0.051 Uiso 1 1 calc R
H10B H -0.1694 0.5135 0.2776 0.051 Uiso 1 1 calc R
H10C H -0.2912 0.5078 0.1800 0.051 Uiso 1 1 calc R
C10 C 0.4165(2) 0.57354(16) 0.58944(13) 0.0310(4) Uani 1 1 d .
H10D H 0.3313 0.5795 0.6408 0.047 Uiso 1 1 calc R
H10E H 0.4141 0.6422 0.5470 0.047 Uiso 1 1 calc R
H10F H 0.5261 0.5663 0.6229 0.047 Uiso 1 1 calc R

loop_
_atom_site_aniso_label
_atom_site_aniso_U_11
_atom_site_aniso_U_22
_atom_site_aniso_U_33
_atom_site_aniso_U_23
_atom_site_aniso_U_13
_atom_site_aniso_U_12
O1 0.0268(5) 0.0309(7) 0.0415(6) 0.0004(5) 0.0060(4) 0.0079(5)
O1' 0.0458(8) 0.0601(11) 0.0565(8) -0.0161(7) 0.0051(6) -0.0233(8)
O2 0.0276(5) 0.0256(6) 0.0313(5) -0.0035(5) 0.0024(4) -0.0076(5)
O2' 0.0360(6) 0.0390(8) 0.0427(6) -0.0049(6) 0.0085(5) 0.0050(6)
O3 0.0232(5) 0.0241(6) 0.0335(5) 0.0102(4) -0.0042(4) -0.0006(5)
O3' 0.0310(5) 0.0488(8) 0.0199(5) -0.0060(5) -0.0013(4) -0.0048(6)
O4 0.0194(5) 0.0274(6) 0.0396(6) 0.0127(5) -0.0074(4) -0.0052(5)
O4' 0.0241(5) 0.0429(7) 0.0201(5) -0.0033(4) -0.0018(4) 0.0058(5)
O5 0.0174(5) 0.0224(6) 0.0382(6) 0.0114(5) -0.0036(4) -0.0012(4)
O5' 0.0233(5) 0.0378(7) 0.0192(5) -0.0031(4) -0.0004(4) 0.0009(5)
O6 0.0176(4) 0.0234(6) 0.0252(5) 0.0018(4) -0.0015(4) 0.0020(4)
O6' 0.0240(5) 0.0577(9) 0.0261(5) -0.0021(5) -0.0035(4) 0.0015(6)
N1 0.0222(6) 0.0238(7) 0.0193(5) -0.0014(5) 0.0026(4) -0.0007(5)
N1' 0.0338(7) 0.0332(9) 0.0338(7) 0.0021(6) 0.0037(6) -0.0056(7)
C1 0.0236(7) 0.0282(9) 0.0241(7) 0.0005(6) 0.0021(5) -0.0039(7)
C1' 0.0353(9) 0.0591(14) 0.0336(8) -0.0044(8) 0.0093(7) -0.0079(9)
C2 0.0196(6) 0.0199(8) 0.0203(6) -0.0007(5) -0.0002(5) -0.0005(6)
C2' 0.0281(7) 0.0411(11) 0.0256(7) -0.0017(7) 0.0002(6) -0.0046(8)
C3 0.0181(6) 0.0185(8) 0.0202(6) -0.0006(5) -0.0014(5) -0.0012(6)
C3' 0.0268(7) 0.0340(10) 0.0269(7) -0.0065(7) 0.0028(6) 0.0029(7)
C4 0.0171(6) 0.0174(7) 0.0206(6) -0.0013(5) 0.0014(5) 0.0004(6)
C4' 0.0245(7) 0.0248(8) 0.0243(7) -0.0028(6) 0.0013(5) 0.0016(6)
C5 0.0166(6) 0.0205(8) 0.0233(6) -0.0001(6) 0.0020(5) 0.0016(6)
C5' 0.0238(7) 0.0246(8) 0.0232(7) -0.0032(6) 0.0006(5) -0.0051(7)
C6 0.0153(6) 0.0221(8) 0.0324(7) 0.0067(6) -0.0029(5) -0.0012(6)
C6' 0.0222(7) 0.0369(9) 0.0187(6) -0.0031(6) -0.0016(5) 0.0019(7)
C7 0.0181(6) 0.0192(8) 0.0172(6) -0.0010(5) 0.0024(5) 0.0006(6)
C7' 0.0243(7) 0.0307(9) 0.0229(7) 0.0013(6) 0.0001(5) 0.0005(7)
C8 0.0258(7) 0.0213(8) 0.0237(7) -0.0012(6) 0.0032(5) 0.0032(6)
C8' 0.0385(9) 0.0266(10) 0.0400(9) -0.0009(7) 0.0039(7) 0.0034(8)
C9 0.0222(7) 0.0325(9) 0.0341(8) 0.0024(7) 0.0016(6) -0.0005(7)
C9' 0.0281(8) 0.0389(10) 0.0316(7) -0.0004(7) 0.0019(6) 0.0006(7)
C10' 0.0380(8) 0.0359(10) 0.0282(8) -0.0028(7) 0.0020(6) 0.0088(8)
C10 0.0264(8) 0.0268(9) 0.0398(8) -0.0017(7) -0.0011(7) -0.0007(7)

loop_
_atom_type_symbol
_atom_type_description
_atom_type_scat_dispersion_real
_atom_type_scat_dispersion_imag
_atom_type_scat_source
C C 0.0181 0.0091 'International Tables Vol C Tables 4.2.6.8 and 6.1.1.4'
H H 0.0000 0.0000 'International Tables Vol C Tables 4.2.6.8 and 6.1.1.4'
N N 0.0311 0.0180 'International Tables Vol C Tables 4.2.6.8 and 6.1.1.4'
O O 0.0492 0.0322 'International Tables Vol C Tables 4.2.6.8 and 6.1.1.4'

loop_
_geom_angle_atom_site_label_1
_geom_angle_atom_site_label_2
_geom_angle_atom_site_label_3
_geom_angle
C5 O4 C6 125.78(10)
C5' O4' C6' 125.11(12)
C7 O5 C6 124.95(11)
C7' O5' C6' 125.14(11)
O1 N1 O2 123.59(14)
O1 N1 C2 120.14(13)
O2 N1 C2 116.26(12)
O1' N1' O2' 123.90(15)
O1' N1' C2' 120.05(14)
O2' N1' C2' 116.00(14)
C1 C2 N1 111.35(12)
C1 C2 C3 110.77(12)
N1 C2 C3 109.58(11)
N1' C2' C1' 110.65(14)
N1' C2' C3' 109.69(12)
C1' C2' C3' 111.69(15)
C2 C3 C4 119.67(12)
C2' C3' C4' 118.81(14)
C7 C4 C5 112.93(12)
C7 C4 C3 111.28(11)
C5 C4 C3 111.39(11)
C7 C4 C8 106.87(11)
C5 C4 C8 107.07(11)
C3 C4 C8 106.93(12)
C5' C4' C7' 112.71(12)
C5' C4' C3' 110.17(12)
C7' C4' C3' 111.14(12)
C5' C4' C8' 108.77(13)
C7' C4' C8' 105.87(13)
C3' C4' C8' 107.97(13)
O3 C5 O4 118.45(12)
O3 C5 C4 123.35(14)
O4 C5 C4 118.15(12)
O3' C5' O4' 118.50(14)
O3' C5' C4' 122.68(13)
O4' C5' C4' 118.82(12)
O4 C6 O5 113.37(11)
O4 C6 C9 108.82(13)
O5 C6 C9 108.52(11)
O4 C6 C10 106.31(12)
O5 C6 C10 105.71(12)
C9 C6 C10 114.21(13)
O4' C6' O5' 112.60(11)
O4' C6' C10' 106.58(13)
O5' C6' C10' 105.90(13)
O4' C6' C9' 109.01(13)
O5' C6' C9' 109.20(13)
C10' C6' C9' 113.58(13)
O6 C7 O5 118.81(13)
O6 C7 C4 122.78(13)
O5 C7 C4 118.26(11)
O6' C7' O5' 118.88(13)
O6' C7' C4' 122.81(14)
O5' C7' C4' 118.16(12)

loop_
_geom_bond_atom_site_label_1
_geom_bond_atom_site_label_2
_geom_bond_distance
O1 N1 1.2164(17)
O1' N1' 1.2219(19)
O2 N1 1.2366(16)
O2' N1' 1.2263(19)
O3 C5 1.1988(19)
O3' C5' 1.1958(18)
O4 C5 1.3411(18)
O4 C6 1.4316(18)
O4' C5' 1.3353(19)
O4' C6' 1.4399(16)
O5 C7 1.3370(18)
O5 C6 1.4474(16)
O5' C7' 1.3385(18)
O5' C6' 1.4498(17)
O6 C7 1.2041(17)
O6' C7' 1.1984(19)
N1 C2 1.516(2)
N1' C2' 1.506(2)
C1 C2 1.514(2)
C1' C2' 1.520(2)
C2 C3 1.5303(18)
C2' C3' 1.530(2)
C3 C4 1.5393(18)
C3' C4' 1.548(2)
C4 C7 1.512(2)
C4 C5 1.5151(18)
C4 C8 1.5531(19)
C4' C5' 1.517(2)
C4' C7' 1.519(2)
C4' C8' 1.550(2)
C6 C9 1.505(2)
C6 C10 1.507(2)
C6' C10' 1.503(3)
C6' C9' 1.504(3)
